data_7116484
loop_
_publ_author_name
'Kreye, Markus'
'Freytag, Matthias'
'Jones, Peter G.'
'Williard, Paul G.'
'Bernskoetter, Wesley H.'
'Walter, Marc D.'

_publ_section_title
;
 Homolytic H2 cleavage by a mercury-bridged Ni(i) pincer complex
 [{(PNP)Ni}2{\m-Hg}].
;
_journal_issue 14
_journal_name_full 'Chemical communications (Cambridge, England)'
_journal_page_first 2946
_journal_paper_doi 10.1039/c4cc09743b
_journal_volume 51
_journal_year 2015
_chemical_formula_sum 'C50 H90 Hg N2 Ni2 P4'
_chemical_formula_weight 1161.13
_chemical_name_systematic
; 
 ? 
;
_space_group_IT_number 2
_symmetry_cell_setting triclinic
_symmetry_space_group_name_Hall '-P 1'
_symmetry_space_group_name_H-M 'P -1'
_atom_sites_solution_hydrogens geom
_atom_sites_solution_primary direct
_atom_sites_solution_secondary difmap
_audit_creation_method SHELXL-97
_audit_update_record
;
2014-12-02 deposited with the CCDC.
2015-01-08 downloaded from the CCDC.
;
_cell_angle_alpha 108.376(3)
_cell_angle_beta 96.539(3)
_cell_angle_gamma 97.870(3)
_cell_formula_units_Z 4
_cell_length_a 13.9339(5)
_cell_length_b 16.4179(5)
_cell_length_c 24.9947(8)
_cell_measurement_reflns_used 28539
_cell_measurement_temperature 100(2)
_cell_measurement_theta_max 29.8110
_cell_measurement_theta_min 2.5910
_cell_volume 5299.7(3)
_computing_cell_refinement
; 
CrysAlisPro, Agilent Technologies, 
Version 1.171.36.28 (release 01-02-2013 CrysAlis171 .NET) 
(compiled Feb  1 2013,16:14:44) 
;
_computing_data_collection
; 
CrysAlisPro, Agilent Technologies, 
Version 1.171.36.28 (release 01-02-2013 CrysAlis171 .NET) 
(compiled Feb  1 2013,16:14:44) 
;
_computing_data_reduction
; 
CrysAlisPro, Agilent Technologies, 
Version 1.171.36.28 (release 01-02-2013 CrysAlis171 .NET) 
(compiled Feb  1 2013,16:14:44) 
;
_computing_molecular_graphics 'Bruker XP'
_computing_publication_material SHELXL-97
_computing_structure_refinement 'SHELXL-97 (Sheldrick, 1997)'
_computing_structure_solution 'SHELXS-97 (Sheldrick, 1990)'
_diffrn_ambient_temperature 100(2)
_diffrn_detector_area_resol_mean 16.1419
_diffrn_measured_fraction_theta_full 0.990
_diffrn_measured_fraction_theta_max 0.941
_diffrn_measurement_device_type 'Oxford Diffraction Xcalibur, Eos'
_diffrn_measurement_method '\w scans'
_diffrn_radiation_monochromator graphite
_diffrn_radiation_source 'Enhance (Mo) X-ray Source'
_diffrn_radiation_type 'Mo K\a'
_diffrn_radiation_wavelength 0.71073
_diffrn_reflns_av_R_equivalents 0.0919
_diffrn_reflns_av_sigmaI/netI 0.0630
_diffrn_reflns_limit_h_max 20
_diffrn_reflns_limit_h_min -19
_diffrn_reflns_limit_k_max 23
_diffrn_reflns_limit_k_min -22
_diffrn_reflns_limit_l_max 36
_diffrn_reflns_limit_l_min -36
_diffrn_reflns_number 294221
_diffrn_reflns_theta_full 30.00
_diffrn_reflns_theta_max 30.94
_diffrn_reflns_theta_min 2.31
_exptl_absorpt_coefficient_mu 3.747
_exptl_absorpt_correction_T_max 1.00000
_exptl_absorpt_correction_T_min 0.76320
_exptl_absorpt_correction_type multi-scan
_exptl_absorpt_process_details
; 
CrysAlisPro, Agilent Technologies, 
Version 1.171.36.28 (release 01-02-2013 CrysAlis171 .NET) 
(compiled Feb  1 2013,16:14:44) 
;
_exptl_crystal_colour 'red-olive dichroic'
_exptl_crystal_density_diffrn 1.455
_exptl_crystal_density_method 'not measured'
_exptl_crystal_description 'cut tablet'
_exptl_crystal_F_000 2400
_exptl_crystal_size_max 0.20
_exptl_crystal_size_mid 0.15
_exptl_crystal_size_min 0.05
_refine_diff_density_max 1.358
_refine_diff_density_min -1.004
_refine_diff_density_rms 0.148
_refine_ls_extinction_method none
_refine_ls_goodness_of_fit_ref 1.033
_refine_ls_hydrogen_treatment constr
_refine_ls_matrix_type full
_refine_ls_number_parameters 1111
_refine_ls_number_reflns 31636
_refine_ls_number_restraints 0
_refine_ls_restrained_S_all 1.033
_refine_ls_R_factor_all 0.0710
_refine_ls_R_factor_gt 0.0403
_refine_ls_shift/su_max 0.004
_refine_ls_shift/su_mean 0.000
_refine_ls_structure_factor_coef Fsqd
_refine_ls_weighting_details 'calc w=1/[\s^2^(Fo^2^)+(0.0236P)^2^+0.9753P] where P=(Fo^2^+2Fc^2^)/3'
_refine_ls_weighting_scheme calc
_refine_ls_wR_factor_gt 0.0672
_refine_ls_wR_factor_ref 0.0760
_reflns_number_gt 23002
_reflns_number_total 31636
_reflns_threshold_expression >2sigma(I)
_cod_data_source_file c4cc09743b3.cif
_cod_data_source_block mk109
_cod_database_code 7116484

loop_
_symmetry_equiv_pos_as_xyz
'x, y, z'
'-x, -y, -z'

loop_
_atom_site_label
_atom_site_type_symbol
_atom_site_fract_x
_atom_site_fract_y
_atom_site_fract_z
_atom_site_U_iso_or_equiv
_atom_site_adp_type
_atom_site_occupancy
_atom_site_symmetry_multiplicity
_atom_site_calc_flag
_atom_site_refinement_flags
Hg Hg 0.973348(8) 0.267762(7) 0.197391(5) 0.01274(3) Uani 1 1 d .
Ni1 Ni 1.13318(3) 0.23210(3) 0.246829(17) 0.01312(9) Uani 1 1 d .
Ni2 Ni 0.81395(3) 0.30676(2) 0.149933(17) 0.01210(8) Uani 1 1 d .
P1 P 1.11967(6) 0.29807(5) 0.33724(4) 0.01534(18) Uani 1 1 d .
P2 P 1.17867(6) 0.14751(5) 0.16889(4) 0.01512(18) Uani 1 1 d .
P3 P 0.88725(6) 0.42742(5) 0.13790(4) 0.01395(17) Uani 1 1 d .
P4 P 0.70428(6) 0.19582(5) 0.15063(4) 0.01447(17) Uani 1 1 d .
N1 N 1.25206(19) 0.21198(17) 0.28361(11) 0.0166(6) Uani 1 1 d .
N2 N 0.69917(19) 0.33724(17) 0.11636(12) 0.0162(6) Uani 1 1 d .
C1 C 1.2993(2) 0.2582(2) 0.33792(14) 0.0200(7) Uani 1 1 d .
C2 C 1.3839(2) 0.2263(2) 0.34882(15) 0.0237(8) Uani 1 1 d .
H2 H 1.4302 0.2466 0.3832 0.028 Uiso 1 1 calc R
C3 C 1.3872(2) 0.1572(2) 0.29813(16) 0.0241(8) Uani 1 1 d .
H3 H 1.4369 0.1227 0.2920 0.029 Uiso 1 1 calc R
C4 C 1.3050(2) 0.1497(2) 0.25961(15) 0.0224(8) Uani 1 1 d .
C5 C 1.2495(2) 0.3255(2) 0.37302(14) 0.0219(8) Uani 1 1 d .
H5A H 1.2800 0.3845 0.3746 0.026 Uiso 1 1 calc R
H5B H 1.2540 0.3240 0.4125 0.026 Uiso 1 1 calc R
C6 C 1.0785(3) 0.4057(2) 0.36518(14) 0.0238(8) Uani 1 1 d .
C7 C 0.9667(3) 0.3945(2) 0.35157(15) 0.0244(8) Uani 1 1 d .
H7A H 0.9477 0.4520 0.3602 0.037 Uiso 1 1 calc R
H7B H 0.9364 0.3633 0.3748 0.037 Uiso 1 1 calc R
H7C H 0.9442 0.3609 0.3109 0.037 Uiso 1 1 calc R
C8 C 1.1256(3) 0.4611(2) 0.33232(17) 0.0322(9) Uani 1 1 d .
H8A H 1.1078 0.4295 0.2911 0.048 Uiso 1 1 calc R
H8B H 1.1972 0.4726 0.3433 0.048 Uiso 1 1 calc R
H8C H 1.1018 0.5166 0.3415 0.048 Uiso 1 1 calc R
C9 C 1.1143(3) 0.4547(3) 0.42938(16) 0.0436(12) Uani 1 1 d .
H9A H 1.1004 0.5141 0.4392 0.065 Uiso 1 1 calc R
H9B H 1.1853 0.4574 0.4383 0.065 Uiso 1 1 calc R
H9C H 1.0802 0.4239 0.4516 0.065 Uiso 1 1 calc R
C10 C 1.0613(2) 0.2155(2) 0.36749(14) 0.0202(7) Uani 1 1 d .
C11 C 0.9593(3) 0.1756(2) 0.33346(16) 0.0283(9) Uani 1 1 d .
H11D H 0.9297 0.1295 0.3468 0.042 Uiso 1 1 calc R
H11E H 0.9636 0.1506 0.2928 0.042 Uiso 1 1 calc R
H11F H 0.9186 0.2208 0.3387 0.042 Uiso 1 1 calc R
C12 C 1.0529(3) 0.2537(3) 0.43092(16) 0.0374(10) Uani 1 1 d .
H12A H 1.0079 0.2954 0.4355 0.056 Uiso 1 1 calc R
H12B H 1.1179 0.2837 0.4531 0.056 Uiso 1 1 calc R
H12C H 1.0277 0.2065 0.4446 0.056 Uiso 1 1 calc R
C13 C 1.1205(3) 0.1422(2) 0.36085(18) 0.0340(10) Uani 1 1 d .
H13D H 1.1869 0.1663 0.3828 0.051 Uiso 1 1 calc R
H13E H 1.1245 0.1150 0.3204 0.051 Uiso 1 1 calc R
H13F H 1.0882 0.0983 0.3751 0.051 Uiso 1 1 calc R
C14 C 1.2624(2) 0.0897(2) 0.20032(14) 0.0208(7) Uani 1 1 d .
H14C H 1.2257 0.0343 0.2013 0.025 Uiso 1 1 calc R
H14D H 1.3152 0.0763 0.1774 0.025 Uiso 1 1 calc R
C15 C 1.2623(2) 0.2073(2) 0.13365(14) 0.0170(7) Uani 1 1 d .
C16 C 1.3070(2) 0.1474(2) 0.08621(14) 0.0222(8) Uani 1 1 d .
H16D H 1.3578 0.1828 0.0747 0.033 Uiso 1 1 calc R
H16E H 1.2554 0.1156 0.0532 0.033 Uiso 1 1 calc R
H16F H 1.3363 0.1057 0.1005 0.033 Uiso 1 1 calc R
C17 C 1.3450(2) 0.2673(2) 0.18126(15) 0.0245(8) Uani 1 1 d .
H17A H 1.3831 0.2318 0.1971 0.037 Uiso 1 1 calc R
H17B H 1.3165 0.3055 0.2116 0.037 Uiso 1 1 calc R
H17C H 1.3881 0.3030 0.1655 0.037 Uiso 1 1 calc R
C18 C 1.2074(3) 0.2655(2) 0.10919(16) 0.0259(8) Uani 1 1 d .
H18A H 1.2543 0.3055 0.0986 0.039 Uiso 1 1 calc R
H18B H 1.1727 0.2993 0.1380 0.039 Uiso 1 1 calc R
H18C H 1.1598 0.2291 0.0752 0.039 Uiso 1 1 calc R
C19 C 1.0884(2) 0.0548(2) 0.11491(15) 0.0209(7) Uani 1 1 d .
C20 C 1.0348(3) 0.0861(2) 0.07014(14) 0.0250(8) Uani 1 1 d .
H20A H 1.0789 0.0945 0.0437 0.038 Uiso 1 1 calc R
H20B H 1.0148 0.1416 0.0893 0.038 Uiso 1 1 calc R
H20C H 0.9765 0.0424 0.0488 0.038 Uiso 1 1 calc R
C21 C 1.0138(2) 0.0275(2) 0.14985(16) 0.0268(9) Uani 1 1 d .
H21A H 0.9794 0.0756 0.1656 0.040 Uiso 1 1 calc R
H21B H 1.0485 0.0133 0.1812 0.040 Uiso 1 1 calc R
H21C H 0.9662 -0.0239 0.1250 0.040 Uiso 1 1 calc R
C22 C 1.1324(3) -0.0249(2) 0.08462(16) 0.0283(9) Uani 1 1 d .
H22A H 1.0807 -0.0696 0.0568 0.042 Uiso 1 1 calc R
H22B H 1.1606 -0.0487 0.1129 0.042 Uiso 1 1 calc R
H22C H 1.1840 -0.0072 0.0648 0.042 Uiso 1 1 calc R
C23 C 0.6983(2) 0.3968(2) 0.08839(14) 0.0171(7) Uani 1 1 d .
C24 C 0.6026(2) 0.4039(2) 0.07288(14) 0.0178(7) Uani 1 1 d .
H24 H 0.5811 0.4407 0.0531 0.021 Uiso 1 1 calc R
C25 C 0.5421(2) 0.3457(2) 0.09210(14) 0.0197(7) Uani 1 1 d .
H25 H 0.4724 0.3359 0.0874 0.024 Uiso 1 1 calc R
C26 C 0.6034(2) 0.3064(2) 0.11865(14) 0.0183(7) Uani 1 1 d .
C27 C 0.7953(2) 0.4395(2) 0.08198(14) 0.0186(7) Uani 1 1 d .
H27A H 0.7957 0.5019 0.0875 0.022 Uiso 1 1 calc R
H27B H 0.8102 0.4108 0.0434 0.022 Uiso 1 1 calc R
C28 C 0.8906(2) 0.5285(2) 0.20101(14) 0.0186(7) Uani 1 1 d .
C29 C 0.7846(3) 0.5339(2) 0.21072(15) 0.0271(9) Uani 1 1 d .
H29A H 0.7532 0.4789 0.2140 0.041 Uiso 1 1 calc R
H29B H 0.7480 0.5443 0.1784 0.041 Uiso 1 1 calc R
H29C H 0.7849 0.5820 0.2460 0.041 Uiso 1 1 calc R
C30 C 0.9365(3) 0.6138(2) 0.19361(15) 0.0245(8) Uani 1 1 d .
H30A H 0.9353 0.6630 0.2279 0.037 Uiso 1 1 calc R
H30B H 0.8990 0.6211 0.1603 0.037 Uiso 1 1 calc R
H30C H 1.0047 0.6117 0.1878 0.037 Uiso 1 1 calc R
C31 C 0.9471(3) 0.5191(2) 0.25354(15) 0.0289(9) Uani 1 1 d .
H31A H 1.0168 0.5224 0.2501 0.043 Uiso 1 1 calc R
H31B H 0.9212 0.4627 0.2569 0.043 Uiso 1 1 calc R
H31C H 0.9399 0.5663 0.2876 0.043 Uiso 1 1 calc R
C32 C 1.0037(2) 0.4332(2) 0.10653(15) 0.0205(7) Uani 1 1 d .
C33 C 0.9959(3) 0.3412(2) 0.06294(15) 0.0261(8) Uani 1 1 d .
H33A H 1.0556 0.3381 0.0457 0.039 Uiso 1 1 calc R
H33B H 0.9388 0.3291 0.0330 0.039 Uiso 1 1 calc R
H33C H 0.9882 0.2979 0.0824 0.039 Uiso 1 1 calc R
C34 C 1.0935(2) 0.4535(2) 0.15235(15) 0.0227(8) Uani 1 1 d .
H34A H 1.1519 0.4452 0.1342 0.034 Uiso 1 1 calc R
H34B H 1.0847 0.4143 0.1746 0.034 Uiso 1 1 calc R
H34C H 1.1019 0.5141 0.1777 0.034 Uiso 1 1 calc R
C35 C 1.0151(3) 0.4994(2) 0.07474(16) 0.0288(9) Uani 1 1 d .
H35A H 1.0229 0.5587 0.1021 0.043 Uiso 1 1 calc R
H35B H 0.9566 0.4878 0.0458 0.043 Uiso 1 1 calc R
H35C H 1.0732 0.4939 0.0561 0.043 Uiso 1 1 calc R
C36 C 0.5891(2) 0.2390(2) 0.14715(15) 0.0195(7) Uani 1 1 d .
H36A H 0.5335 0.1915 0.1249 0.023 Uiso 1 1 calc R
H36B H 0.5745 0.2655 0.1861 0.023 Uiso 1 1 calc R
C37 C 0.6999(2) 0.1569(2) 0.21369(14) 0.0188(7) Uani 1 1 d .
C38 C 0.5982(2) 0.1111(2) 0.21722(16) 0.0274(8) Uani 1 1 d .
H38A H 0.5760 0.0587 0.1833 0.041 Uiso 1 1 calc R
H38B H 0.5513 0.1509 0.2189 0.041 Uiso 1 1 calc R
H38C H 0.6024 0.0944 0.2517 0.041 Uiso 1 1 calc R
C39 C 0.7736(2) 0.0967(2) 0.21495(15) 0.0227(8) Uani 1 1 d .
H39A H 0.8376 0.1239 0.2101 0.034 Uiso 1 1 calc R
H39B H 0.7506 0.0409 0.1839 0.034 Uiso 1 1 calc R
H39C H 0.7799 0.0867 0.2517 0.034 Uiso 1 1 calc R
C40 C 0.7307(3) 0.2400(2) 0.26605(14) 0.0239(8) Uani 1 1 d .
H40A H 0.7312 0.2246 0.3009 0.036 Uiso 1 1 calc R
H40B H 0.6839 0.2793 0.2653 0.036 Uiso 1 1 calc R
H40C H 0.7966 0.2692 0.2654 0.036 Uiso 1 1 calc R
C41 C 0.6843(2) 0.1015(2) 0.08126(14) 0.0188(7) Uani 1 1 d .
C42 C 0.6513(3) 0.1341(2) 0.03258(14) 0.0273(8) Uani 1 1 d .
H42A H 0.6989 0.1852 0.0345 0.041 Uiso 1 1 calc R
H42B H 0.5866 0.1503 0.0361 0.041 Uiso 1 1 calc R
H42C H 0.6473 0.0877 -0.0041 0.041 Uiso 1 1 calc R
C43 C 0.7835(3) 0.0738(2) 0.07214(15) 0.0242(8) Uani 1 1 d .
H43A H 0.7755 0.0267 0.0354 0.036 Uiso 1 1 calc R
H43B H 0.8077 0.0533 0.1031 0.036 Uiso 1 1 calc R
H43C H 0.8309 0.1238 0.0721 0.036 Uiso 1 1 calc R
C44 C 0.6086(3) 0.0220(2) 0.07776(16) 0.0305(9) Uani 1 1 d .
H44A H 0.5461 0.0403 0.0856 0.046 Uiso 1 1 calc R
H44B H 0.6325 -0.0036 0.1061 0.046 Uiso 1 1 calc R
H44C H 0.5988 -0.0215 0.0394 0.046 Uiso 1 1 calc R
Hg' Hg 0.521469(8) 0.749499(7) 0.303201(5) 0.01230(3) Uani 1 1 d .
Ni1' Ni 0.68200(3) 0.71069(2) 0.348473(17) 0.01093(8) Uani 1 1 d .
Ni2' Ni 0.36141(3) 0.77700(3) 0.249934(17) 0.01306(9) Uani 1 1 d .
P1' P 0.78968(6) 0.82608(5) 0.35103(3) 0.01221(16) Uani 1 1 d .
P2' P 0.60459(6) 0.60288(5) 0.37269(4) 0.01595(18) Uani 1 1 d .
P3' P 0.38140(6) 0.71050(5) 0.16095(4) 0.01469(17) Uani 1 1 d .
P4' P 0.30992(6) 0.86070(5) 0.32541(4) 0.01423(17) Uani 1 1 d .
N1' N 0.79853(19) 0.67095(16) 0.37118(11) 0.0151(6) Uani 1 1 d .
N2' N 0.24268(19) 0.79192(18) 0.21037(12) 0.0195(6) Uani 1 1 d .
C1' C 0.8937(2) 0.7144(2) 0.37930(13) 0.0152(7) Uani 1 1 d .
C2' C 0.9554(2) 0.6786(2) 0.40857(13) 0.0164(7) Uani 1 1 d .
H2' H 1.0246 0.6965 0.4197 0.020 Uiso 1 1 calc R
C3' C 0.8960(2) 0.6095(2) 0.41910(14) 0.0181(7) Uani 1 1 d .
H3' H 0.9174 0.5726 0.4388 0.022 Uiso 1 1 calc R
C4' C 0.8014(2) 0.6069(2) 0.39514(14) 0.0157(7) Uani 1 1 d .
C5' C 0.9072(2) 0.7864(2) 0.35461(14) 0.0157(7) Uani 1 1 d .
H5'1 H 0.9245 0.7644 0.3159 0.019 Uiso 1 1 calc R
H5'2 H 0.9607 0.8342 0.3791 0.019 Uiso 1 1 calc R
C6' C 0.7930(2) 0.8697(2) 0.28996(13) 0.0134(6) Uani 1 1 d .
C7' C 0.8944(2) 0.9173(2) 0.28706(15) 0.0215(8) Uani 1 1 d .
H7'1 H 0.9417 0.8776 0.2842 0.032 Uiso 1 1 calc R
H7'2 H 0.9166 0.9685 0.3217 0.032 Uiso 1 1 calc R
H7'3 H 0.8897 0.9360 0.2534 0.032 Uiso 1 1 calc R
C8' C 0.7177(2) 0.9290(2) 0.29057(14) 0.0197(7) Uani 1 1 d .
H8'1 H 0.7107 0.9414 0.2546 0.030 Uiso 1 1 calc R
H8'2 H 0.7399 0.9839 0.3226 0.030 Uiso 1 1 calc R
H8'3 H 0.6542 0.9000 0.2949 0.030 Uiso 1 1 calc R
C9' C 0.7623(2) 0.7888(2) 0.23586(14) 0.0202(7) Uani 1 1 d .
H9'1 H 0.7600 0.8068 0.2020 0.030 Uiso 1 1 calc R
H9'2 H 0.6972 0.7579 0.2363 0.030 Uiso 1 1 calc R
H9'3 H 0.8101 0.7499 0.2347 0.030 Uiso 1 1 calc R
C10' C 0.8075(2) 0.9182(2) 0.42186(14) 0.0160(7) Uani 1 1 d .
C11' C 0.7060(2) 0.9387(2) 0.43246(14) 0.0196(7) Uani 1 1 d .
H11A H 0.7126 0.9849 0.4695 0.029 Uiso 1 1 calc R
H11B H 0.6634 0.8861 0.4325 0.029 Uiso 1 1 calc R
H11C H 0.6772 0.9583 0.4021 0.029 Uiso 1 1 calc R
C12' C 0.8769(2) 1.0016(2) 0.42594(15) 0.0227(8) Uani 1 1 d .
H12D H 0.8478 1.0279 0.3993 0.034 Uiso 1 1 calc R
H12E H 0.9400 0.9872 0.4160 0.034 Uiso 1 1 calc R
H12F H 0.8873 1.0430 0.4650 0.034 Uiso 1 1 calc R
C13' C 0.8501(2) 0.8861(2) 0.46923(14) 0.0212(7) Uani 1 1 d .
H13A H 0.8460 0.9275 0.5066 0.032 Uiso 1 1 calc R
H13B H 0.9190 0.8817 0.4667 0.032 Uiso 1 1 calc R
H13C H 0.8126 0.8286 0.4646 0.032 Uiso 1 1 calc R
C14' C 0.7064(2) 0.5469(2) 0.38769(15) 0.0220(8) Uani 1 1 d .
H14A H 0.7012 0.5322 0.4229 0.026 Uiso 1 1 calc R
H14B H 0.7029 0.4921 0.3556 0.026 Uiso 1 1 calc R
C15' C 0.5114(2) 0.5099(2) 0.32113(15) 0.0203(7) Uani 1 1 d .
C16' C 0.5492(3) 0.4917(2) 0.26403(15) 0.0247(8) Uani 1 1 d .
H16A H 0.6140 0.4753 0.2680 0.037 Uiso 1 1 calc R
H16B H 0.5544 0.5443 0.2531 0.037 Uiso 1 1 calc R
H16C H 0.5033 0.4438 0.2345 0.037 Uiso 1 1 calc R
C17' C 0.5002(3) 0.4247(2) 0.33543(16) 0.0271(8) Uani 1 1 d .
H17D H 0.4809 0.4356 0.3732 0.041 Uiso 1 1 calc R
H17E H 0.5630 0.4040 0.3356 0.041 Uiso 1 1 calc R
H17F H 0.4497 0.3802 0.3066 0.041 Uiso 1 1 calc R
C18' C 0.4101(2) 0.5344(2) 0.31519(15) 0.0243(8) Uani 1 1 d .
H18D H 0.3667 0.4897 0.2824 0.036 Uiso 1 1 calc R
H18E H 0.4158 0.5909 0.3092 0.036 Uiso 1 1 calc R
H18F H 0.3826 0.5383 0.3501 0.036 Uiso 1 1 calc R
C19' C 0.5662(2) 0.6453(2) 0.44503(14) 0.0198(7) Uani 1 1 d .
C20' C 0.5301(3) 0.5752(2) 0.47022(16) 0.0327(9) Uani 1 1 d .
H20D H 0.5183 0.6033 0.5091 0.049 Uiso 1 1 calc R
H20E H 0.5801 0.5389 0.4712 0.049 Uiso 1 1 calc R
H20F H 0.4689 0.5387 0.4465 0.049 Uiso 1 1 calc R
C21' C 0.4869(3) 0.6999(2) 0.44304(15) 0.0267(8) Uani 1 1 d .
H21D H 0.4247 0.6616 0.4222 0.040 Uiso 1 1 calc R
H21E H 0.5061 0.7413 0.4235 0.040 Uiso 1 1 calc R
H21F H 0.4788 0.7321 0.4821 0.040 Uiso 1 1 calc R
C22' C 0.6578(3) 0.7071(2) 0.48463(15) 0.0305(9) Uani 1 1 d .
H22D H 0.6427 0.7314 0.5232 0.046 Uiso 1 1 calc R
H22E H 0.6775 0.7546 0.4701 0.046 Uiso 1 1 calc R
H22F H 0.7115 0.6746 0.4858 0.046 Uiso 1 1 calc R
C23' C 0.1979(2) 0.7434(2) 0.15566(15) 0.0207(7) Uani 1 1 d .
C24' C 0.1136(2) 0.7727(2) 0.14273(15) 0.0251(8) Uani 1 1 d .
H24' H 0.0690 0.7503 0.1076 0.030 Uiso 1 1 calc R
C25' C 0.1057(3) 0.8430(2) 0.19182(16) 0.0255(8) Uani 1 1 d .
H25' H 0.0548 0.8763 0.1959 0.031 Uiso 1 1 calc R
C26' C 0.1864(2) 0.8533(2) 0.23234(14) 0.0201(7) Uani 1 1 d .
C27' C 0.2528(2) 0.6782(2) 0.12258(15) 0.0226(8) Uani 1 1 d .
H27C H 0.2500 0.6790 0.0830 0.027 Uiso 1 1 calc R
H27D H 0.2244 0.6187 0.1210 0.027 Uiso 1 1 calc R
C28' C 0.4375(2) 0.7940(2) 0.13072(14) 0.0174(7) Uani 1 1 d .
C29' C 0.3754(3) 0.8660(2) 0.13716(17) 0.0317(9) Uani 1 1 d .
H29D H 0.3714 0.8932 0.1776 0.048 Uiso 1 1 calc R
H29E H 0.3092 0.8404 0.1154 0.048 Uiso 1 1 calc R
H29F H 0.4062 0.9102 0.1226 0.048 Uiso 1 1 calc R
C30' C 0.4451(3) 0.7563(3) 0.06748(15) 0.0330(9) Uani 1 1 d .
H30D H 0.4672 0.8040 0.0535 0.050 Uiso 1 1 calc R
H30E H 0.3806 0.7242 0.0457 0.050 Uiso 1 1 calc R
H30F H 0.4925 0.7167 0.0627 0.050 Uiso 1 1 calc R
C31' C 0.5394(3) 0.8363(2) 0.16525(16) 0.0283(9) Uani 1 1 d .
H31D H 0.5823 0.7927 0.1591 0.042 Uiso 1 1 calc R
H31E H 0.5348 0.8590 0.2060 0.042 Uiso 1 1 calc R
H31F H 0.5667 0.8843 0.1529 0.042 Uiso 1 1 calc R
C32' C 0.4283(2) 0.6051(2) 0.13583(14) 0.0183(7) Uani 1 1 d .
C33' C 0.3816(3) 0.5494(2) 0.16815(16) 0.0270(8) Uani 1 1 d .
H33D H 0.4053 0.4939 0.1586 0.040 Uiso 1 1 calc R
H33E H 0.3099 0.5380 0.1572 0.040 Uiso 1 1 calc R
H33F H 0.3995 0.5805 0.2094 0.040 Uiso 1 1 calc R
C34' C 0.5396(2) 0.6186(2) 0.15115(15) 0.0227(8) Uani 1 1 d .
H34D H 0.5602 0.6543 0.1916 0.034 Uiso 1 1 calc R
H34E H 0.5704 0.6483 0.1273 0.034 Uiso 1 1 calc R
H34F H 0.5598 0.5618 0.1444 0.034 Uiso 1 1 calc R
C35' C 0.3976(3) 0.5549(2) 0.07147(15) 0.0367(10) Uani 1 1 d .
H35D H 0.4301 0.5878 0.0499 0.055 Uiso 1 1 calc R
H35E H 0.3262 0.5473 0.0611 0.055 Uiso 1 1 calc R
H35F H 0.4170 0.4975 0.0624 0.055 Uiso 1 1 calc R
C36' C 0.2260(2) 0.9153(2) 0.29136(14) 0.0213(8) Uani 1 1 d .
H36C H 0.1719 0.9285 0.3133 0.026 Uiso 1 1 calc R
H36D H 0.2621 0.9707 0.2898 0.026 Uiso 1 1 calc R
C37' C 0.3967(2) 0.9550(2) 0.38046(14) 0.0190(7) Uani 1 1 d .
C38' C 0.4727(2) 0.9838(2) 0.34714(16) 0.0246(8) Uani 1 1 d .
H38D H 0.5208 1.0339 0.3731 0.037 Uiso 1 1 calc R
H38E H 0.4395 1.0005 0.3165 0.037 Uiso 1 1 calc R
H38F H 0.5064 0.9355 0.3305 0.037 Uiso 1 1 calc R
C39' C 0.4489(2) 0.9257(2) 0.42621(14) 0.0231(8) Uani 1 1 d .
H39D H 0.4746 0.8730 0.4079 0.035 Uiso 1 1 calc R
H39E H 0.4024 0.9132 0.4504 0.035 Uiso 1 1 calc R
H39F H 0.5033 0.9722 0.4497 0.035 Uiso 1 1 calc R
C40' C 0.3495(3) 1.0341(2) 0.40875(15) 0.0249(8) Uani 1 1 d .
H40D H 0.2954 1.0156 0.4267 0.037 Uiso 1 1 calc R
H40E H 0.3240 1.0576 0.3796 0.037 Uiso 1 1 calc R
H40F H 0.3989 1.0793 0.4379 0.037 Uiso 1 1 calc R
C41' C 0.2249(2) 0.7993(2) 0.35902(14) 0.0175(7) Uani 1 1 d .
C42' C 0.2790(2) 0.7398(2) 0.38244(15) 0.0226(8) Uani 1 1 d .
H42D H 0.2319 0.7004 0.3934 0.034 Uiso 1 1 calc R
H42E H 0.3279 0.7753 0.4160 0.034 Uiso 1 1 calc R
H42F H 0.3121 0.7053 0.3530 0.034 Uiso 1 1 calc R
C43' C 0.1818(2) 0.8596(2) 0.40683(14) 0.0208(7) Uani 1 1 d .
H43D H 0.1325 0.8246 0.4195 0.031 Uiso 1 1 calc R
H43E H 0.1510 0.9005 0.3925 0.031 Uiso 1 1 calc R
H43F H 0.2345 0.8924 0.4391 0.031 Uiso 1 1 calc R
C44' C 0.1414(2) 0.7419(2) 0.31153(14) 0.0214(8) Uani 1 1 d .
H44D H 0.1686 0.7031 0.2809 0.032 Uiso 1 1 calc R
H44E H 0.1050 0.7789 0.2962 0.032 Uiso 1 1 calc R
H44F H 0.0969 0.7069 0.3270 0.032 Uiso 1 1 calc R
C81 C 0.6816(3) 0.6895(2) 0.02402(16) 0.0298(9) Uani 1 1 d .
H81 H 0.6186 0.6567 0.0048 0.036 Uiso 1 1 calc R
C82 C 0.6982(3) 0.7789(3) 0.04117(17) 0.0313(9) Uani 1 1 d .
H82 H 0.6469 0.8082 0.0333 0.038 Uiso 1 1 calc R
C83 C 0.7885(3) 0.8259(3) 0.0696(2) 0.0420(11) Uani 1 1 d .
H83 H 0.7995 0.8878 0.0817 0.050 Uiso 1 1 calc R
C84 C 0.8638(3) 0.7838(3) 0.0808(2) 0.0422(11) Uani 1 1 d .
H84 H 0.9265 0.8168 0.1005 0.051 Uiso 1 1 calc R
C85 C 0.8479(3) 0.6944(2) 0.06346(17) 0.0317(9) Uani 1 1 d .
H85 H 0.8993 0.6651 0.0711 0.038 Uiso 1 1 calc R
C86 C 0.7570(3) 0.6476(2) 0.03496(17) 0.0347(10) Uani 1 1 d .
H86 H 0.7459 0.5856 0.0226 0.042 Uiso 1 1 calc R
C91 C 0.6608(3) 0.3082(3) 0.42024(17) 0.0348(10) Uani 1 1 d .
H91 H 0.6145 0.3371 0.4061 0.042 Uiso 1 1 calc R
C92 C 0.7495(3) 0.3552(3) 0.45229(19) 0.0454(12) Uani 1 1 d .
H92 H 0.7651 0.4162 0.4596 0.054 Uiso 1 1 calc R
C93 C 0.8158(3) 0.3137(3) 0.47395(19) 0.0424(11) Uani 1 1 d .
H93 H 0.8769 0.3462 0.4964 0.051 Uiso 1 1 calc R
C94 C 0.7936(3) 0.2259(2) 0.46312(17) 0.0321(9) Uani 1 1 d .
H94 H 0.8390 0.1971 0.4780 0.039 Uiso 1 1 calc R
C95 C 0.7053(3) 0.1794(3) 0.43062(19) 0.0393(11) Uani 1 1 d .
H95 H 0.6896 0.1183 0.4231 0.047 Uiso 1 1 calc R
C96 C 0.6392(3) 0.2204(3) 0.40877(18) 0.0362(10) Uani 1 1 d .
H96 H 0.5787 0.1875 0.3857 0.043 Uiso 1 1 calc R

loop_
_atom_site_aniso_label
_atom_site_aniso_U_11
_atom_site_aniso_U_22
_atom_site_aniso_U_33
_atom_site_aniso_U_23
_atom_site_aniso_U_13
_atom_site_aniso_U_12
Hg 0.01040(6) 0.01387(6) 0.01366(7) 0.00450(5) 0.00127(5) 0.00218(5)
Ni1 0.0107(2) 0.0154(2) 0.0129(2) 0.00409(16) 0.00126(17) 0.00357(16)
Ni2 0.0093(2) 0.0117(2) 0.0155(2) 0.00533(16) 0.00095(16) 0.00151(16)
P1 0.0151(4) 0.0162(4) 0.0139(4) 0.0050(3) -0.0002(3) 0.0024(3)
P2 0.0118(4) 0.0163(4) 0.0174(4) 0.0049(3) 0.0031(3) 0.0044(3)
P3 0.0127(4) 0.0146(4) 0.0153(4) 0.0064(3) 0.0019(3) 0.0022(3)
P4 0.0103(4) 0.0145(4) 0.0187(5) 0.0067(3) 0.0009(3) 0.0011(3)
N1 0.0121(14) 0.0216(15) 0.0174(15) 0.0077(12) 0.0018(12) 0.0049(12)
N2 0.0107(13) 0.0149(14) 0.0241(16) 0.0084(12) 0.0021(12) 0.0022(11)
C1 0.0154(17) 0.0252(19) 0.0200(18) 0.0122(15) -0.0026(14) -0.0008(14)
C2 0.0157(18) 0.031(2) 0.025(2) 0.0164(16) -0.0046(15) -0.0010(15)
C3 0.0156(18) 0.032(2) 0.033(2) 0.0209(17) 0.0042(16) 0.0082(16)
C4 0.0167(18) 0.0265(19) 0.030(2) 0.0162(16) 0.0057(16) 0.0060(15)
C5 0.0190(18) 0.0245(19) 0.0196(19) 0.0078(15) -0.0034(15) 0.0001(15)
C6 0.032(2) 0.0159(17) 0.0178(19) -0.0002(14) -0.0053(16) 0.0065(15)
C7 0.030(2) 0.0244(19) 0.0210(19) 0.0058(15) 0.0082(16) 0.0141(16)
C8 0.029(2) 0.0186(19) 0.043(3) 0.0116(17) -0.0125(19) -0.0019(16)
C9 0.063(3) 0.034(2) 0.023(2) -0.0078(18) -0.008(2) 0.026(2)
C10 0.0207(18) 0.0241(18) 0.0172(18) 0.0090(15) 0.0014(15) 0.0050(15)
C11 0.023(2) 0.033(2) 0.032(2) 0.0179(18) 0.0018(17) 0.0012(17)
C12 0.035(2) 0.049(3) 0.033(2) 0.025(2) 0.001(2) 0.005(2)
C13 0.031(2) 0.033(2) 0.051(3) 0.026(2) 0.014(2) 0.0114(18)
C14 0.0174(17) 0.0241(18) 0.0254(19) 0.0110(15) 0.0070(15) 0.0098(15)
C15 0.0143(16) 0.0189(17) 0.0178(17) 0.0056(14) 0.0043(14) 0.0027(13)
C16 0.0193(18) 0.0269(19) 0.0223(19) 0.0073(15) 0.0098(15) 0.0077(15)
C17 0.0188(18) 0.0215(18) 0.029(2) 0.0044(16) 0.0062(16) -0.0025(15)
C18 0.026(2) 0.029(2) 0.031(2) 0.0160(17) 0.0139(17) 0.0110(17)
C19 0.0183(18) 0.0183(17) 0.0224(19) 0.0020(14) 0.0025(15) 0.0039(14)
C20 0.0207(19) 0.0253(19) 0.0197(19) -0.0029(15) -0.0019(15) 0.0025(15)
C21 0.0149(18) 0.0192(18) 0.042(2) 0.0039(17) 0.0058(17) 0.0019(14)
C22 0.028(2) 0.0157(18) 0.034(2) -0.0030(16) 0.0074(18) 0.0042(15)
C23 0.0200(17) 0.0137(16) 0.0152(17) 0.0020(13) 0.0001(14) 0.0042(13)
C24 0.0185(17) 0.0161(17) 0.0165(17) 0.0029(13) -0.0037(14) 0.0074(14)
C25 0.0113(16) 0.0243(18) 0.0223(19) 0.0063(15) -0.0011(14) 0.0061(14)
C26 0.0137(17) 0.0160(17) 0.0223(19) 0.0033(14) 0.0004(14) 0.0031(13)
C27 0.0183(17) 0.0209(18) 0.0171(17) 0.0076(14) 0.0005(14) 0.0036(14)
C28 0.0212(18) 0.0147(16) 0.0191(18) 0.0055(14) 0.0018(14) 0.0024(14)
C29 0.026(2) 0.0208(19) 0.027(2) -0.0022(16) 0.0099(17) 0.0007(15)
C30 0.0236(19) 0.0175(18) 0.028(2) 0.0051(15) -0.0021(16) 0.0009(15)
C31 0.042(2) 0.0166(18) 0.024(2) 0.0023(15) -0.0006(18) 0.0085(17)
C32 0.0182(17) 0.0202(18) 0.0264(19) 0.0114(15) 0.0072(15) 0.0029(14)
C33 0.024(2) 0.036(2) 0.0213(19) 0.0105(17) 0.0087(16) 0.0084(17)
C34 0.0159(17) 0.0220(18) 0.031(2) 0.0111(16) 0.0031(15) 0.0031(14)
C35 0.024(2) 0.033(2) 0.040(2) 0.0232(18) 0.0136(18) 0.0065(17)
C36 0.0107(16) 0.0203(18) 0.031(2) 0.0126(15) 0.0043(15) 0.0036(14)
C37 0.0133(17) 0.0244(18) 0.0217(18) 0.0127(15) 0.0034(14) 0.0006(14)
C38 0.0184(19) 0.034(2) 0.036(2) 0.0202(18) 0.0071(17) 0.0017(16)
C39 0.0180(18) 0.0257(19) 0.027(2) 0.0158(16) 0.0001(15) 0.0003(15)
C40 0.0218(19) 0.032(2) 0.0219(19) 0.0130(16) 0.0066(16) 0.0047(16)
C41 0.0160(17) 0.0142(16) 0.0208(18) 0.0022(14) -0.0027(14) -0.0016(13)
C42 0.031(2) 0.026(2) 0.0184(19) 0.0031(16) -0.0052(16) 0.0018(17)
C43 0.025(2) 0.0230(19) 0.0207(19) 0.0016(15) 0.0025(16) 0.0065(16)
C44 0.028(2) 0.0213(19) 0.035(2) 0.0068(17) -0.0034(18) -0.0059(16)
Hg' 0.00984(6) 0.01347(6) 0.01368(7) 0.00532(5) 0.00099(5) 0.00145(5)
Ni1' 0.00898(19) 0.01009(19) 0.0143(2) 0.00604(16) 0.00021(16) 0.00057(15)
Ni2' 0.0104(2) 0.0163(2) 0.0125(2) 0.00468(17) 0.00118(17) 0.00343(16)
P1' 0.0102(4) 0.0121(4) 0.0147(4) 0.0055(3) 0.0015(3) 0.0011(3)
P2' 0.0124(4) 0.0163(4) 0.0217(5) 0.0117(4) 0.0007(4) 0.0001(3)
P3' 0.0138(4) 0.0158(4) 0.0126(4) 0.0033(3) 0.0005(3) 0.0014(3)
P4' 0.0107(4) 0.0163(4) 0.0153(4) 0.0046(3) 0.0025(3) 0.0028(3)
N1' 0.0144(14) 0.0116(13) 0.0191(15) 0.0058(11) -0.0004(12) 0.0031(11)
N2' 0.0124(14) 0.0255(16) 0.0204(16) 0.0074(13) 0.0012(12) 0.0044(12)
C1' 0.0136(16) 0.0159(16) 0.0156(17) 0.0035(13) 0.0033(13) 0.0048(13)
C2' 0.0123(16) 0.0190(17) 0.0166(17) 0.0050(14) -0.0002(13) 0.0031(13)
C3' 0.0184(17) 0.0196(17) 0.0175(17) 0.0062(14) 0.0005(14) 0.0091(14)
C4' 0.0150(16) 0.0157(16) 0.0178(17) 0.0077(13) 0.0027(14) 0.0027(13)
C5' 0.0109(16) 0.0149(16) 0.0212(18) 0.0068(13) 0.0014(13) 0.0013(13)
C6' 0.0101(15) 0.0152(16) 0.0160(17) 0.0074(13) 0.0029(13) 0.0001(12)
C7' 0.0175(18) 0.0234(18) 0.025(2) 0.0122(15) 0.0059(15) -0.0015(14)
C8' 0.0218(18) 0.0188(17) 0.0208(18) 0.0100(14) 0.0027(15) 0.0036(14)
C9' 0.0200(18) 0.0253(19) 0.0170(18) 0.0094(15) 0.0033(15) 0.0039(15)
C10' 0.0113(16) 0.0135(16) 0.0193(18) 0.0017(13) 0.0006(13) -0.0002(13)
C11' 0.0180(18) 0.0183(17) 0.0188(18) 0.0023(14) 0.0017(14) 0.0018(14)
C12' 0.0219(19) 0.0173(17) 0.0236(19) 0.0032(15) -0.0002(15) -0.0021(14)
C13' 0.0199(18) 0.0206(18) 0.0199(19) 0.0046(14) -0.0006(15) 0.0016(14)
C14' 0.0209(18) 0.0173(17) 0.029(2) 0.0117(15) -0.0005(16) 0.0020(14)
C15' 0.0176(17) 0.0171(17) 0.028(2) 0.0131(15) 0.0003(15) -0.0013(14)
C16' 0.0208(19) 0.0200(18) 0.029(2) 0.0068(16) -0.0009(16) -0.0026(15)
C17' 0.025(2) 0.0206(19) 0.035(2) 0.0149(17) -0.0021(17) -0.0051(15)
C18' 0.0171(18) 0.0263(19) 0.029(2) 0.0141(16) -0.0023(15) -0.0051(15)
C19' 0.0193(18) 0.0236(18) 0.0208(18) 0.0142(15) 0.0030(15) 0.0023(14)
C20' 0.040(2) 0.034(2) 0.034(2) 0.0213(19) 0.016(2) 0.0064(19)
C21' 0.028(2) 0.033(2) 0.024(2) 0.0149(17) 0.0067(17) 0.0084(17)
C22' 0.031(2) 0.039(2) 0.021(2) 0.0118(17) 0.0014(17) 0.0014(18)
C23' 0.0133(17) 0.0271(19) 0.0219(19) 0.0102(15) 0.0010(14) 0.0016(15)
C24' 0.0145(18) 0.040(2) 0.0208(19) 0.0126(17) -0.0032(15) 0.0043(16)
C25' 0.0174(18) 0.033(2) 0.032(2) 0.0176(17) 0.0005(16) 0.0098(16)
C26' 0.0158(17) 0.0264(19) 0.0210(18) 0.0104(15) 0.0028(14) 0.0078(15)
C27' 0.0176(18) 0.0252(19) 0.0216(19) 0.0068(15) -0.0015(15) -0.0007(15)
C28' 0.0194(18) 0.0179(17) 0.0170(18) 0.0088(14) 0.0018(14) 0.0042(14)
C29' 0.032(2) 0.029(2) 0.044(3) 0.0191(19) 0.0156(19) 0.0117(18)
C30' 0.035(2) 0.044(2) 0.023(2) 0.0207(18) -0.0008(18) -0.0010(19)
C31' 0.025(2) 0.029(2) 0.032(2) 0.0195(17) -0.0021(17) -0.0052(16)
C32' 0.0225(18) 0.0169(17) 0.0141(17) 0.0025(13) 0.0003(14) 0.0076(14)
C33' 0.0207(19) 0.0223(19) 0.039(2) 0.0161(17) -0.0025(17) -0.0010(15)
C34' 0.0203(18) 0.0208(18) 0.026(2) 0.0045(15) 0.0047(16) 0.0088(15)
C35' 0.048(3) 0.028(2) 0.023(2) -0.0060(17) -0.0045(19) 0.016(2)
C36' 0.0187(18) 0.0234(18) 0.027(2) 0.0104(15) 0.0076(15) 0.0118(15)
C37' 0.0166(17) 0.0151(16) 0.0238(19) 0.0041(14) 0.0034(15) 0.0037(13)
C38' 0.0177(18) 0.0190(18) 0.035(2) 0.0067(16) 0.0046(16) 0.0027(14)
C39' 0.0163(18) 0.0249(19) 0.0225(19) 0.0016(15) -0.0002(15) 0.0028(15)
C40' 0.0208(19) 0.0191(18) 0.031(2) 0.0030(16) 0.0072(16) 0.0029(15)
C41' 0.0145(16) 0.0193(17) 0.0177(17) 0.0037(14) 0.0045(14) 0.0041(14)
C42' 0.0165(18) 0.0260(19) 0.028(2) 0.0114(16) 0.0053(15) 0.0041(15)
C43' 0.0164(17) 0.0237(18) 0.0190(18) 0.0027(14) 0.0053(14) 0.0013(14)
C44' 0.0167(17) 0.0247(19) 0.0201(18) 0.0054(15) 0.0040(15) -0.0009(15)
C81 0.021(2) 0.034(2) 0.030(2) 0.0116(18) -0.0055(17) -0.0030(17)
C82 0.024(2) 0.034(2) 0.039(2) 0.0163(19) 0.0050(18) 0.0106(18)
C83 0.031(2) 0.022(2) 0.071(3) 0.015(2) 0.003(2) 0.0042(18)
C84 0.025(2) 0.028(2) 0.066(3) 0.013(2) -0.009(2) 0.0011(18)
C85 0.025(2) 0.029(2) 0.042(2) 0.0152(19) -0.0040(18) 0.0063(17)
C86 0.040(3) 0.020(2) 0.037(2) 0.0071(18) -0.009(2) 0.0015(18)
C91 0.041(3) 0.030(2) 0.034(2) 0.0128(19) -0.004(2) 0.0128(19)
C92 0.053(3) 0.020(2) 0.059(3) 0.013(2) -0.010(2) 0.005(2)
C93 0.036(3) 0.030(2) 0.050(3) 0.004(2) -0.010(2) 0.006(2)
C94 0.030(2) 0.028(2) 0.039(2) 0.0120(18) 0.0016(19) 0.0102(18)
C95 0.029(2) 0.022(2) 0.066(3) 0.015(2) 0.002(2) 0.0046(18)
C96 0.025(2) 0.028(2) 0.047(3) 0.0064(19) -0.0093(19) 0.0026(18)

loop_
_atom_type_symbol
_atom_type_description
_atom_type_scat_dispersion_real
_atom_type_scat_dispersion_imag
_atom_type_scat_source
C C 0.0033 0.0016 'International Tables Vol C Tables 4.2.6.8 and 6.1.1.4'
H H 0.0000 0.0000 'International Tables Vol C Tables 4.2.6.8 and 6.1.1.4'
N N 0.0061 0.0033 'International Tables Vol C Tables 4.2.6.8 and 6.1.1.4'
P P 0.1023 0.0942 'International Tables Vol C Tables 4.2.6.8 and 6.1.1.4'
Ni Ni 0.3393 1.1124 'International Tables Vol C Tables 4.2.6.8 and 6.1.1.4'
Hg Hg -2.3894 9.2266 'International Tables Vol C Tables 4.2.6.8 and 6.1.1.4'

loop_
_geom_angle_atom_site_label_1
_geom_angle_atom_site_label_2
_geom_angle_atom_site_label_3
_geom_angle
Ni1 Hg Ni2 178.699(13)
N1 Ni1 P1 80.98(8)
N1 Ni1 P2 82.44(8)
P1 Ni1 P2 162.53(4)
N1 Ni1 Hg 177.26(8)
P1 Ni1 Hg 98.24(3)
P2 Ni1 Hg 98.58(3)
N2 Ni2 P4 81.95(8)
N2 Ni2 P3 82.08(8)
P4 Ni2 P3 164.03(4)
N2 Ni2 Hg 178.95(8)
P4 Ni2 Hg 98.82(3)
P3 Ni2 Hg 97.15(3)
C5 P1 C6 101.64(16)
C5 P1 C10 103.54(16)
C6 P1 C10 111.88(16)
C5 P1 Ni1 101.79(11)
C6 P1 Ni1 125.07(12)
C10 P1 Ni1 109.72(11)
C14 P2 C19 102.26(15)
C14 P2 C15 102.56(15)
C19 P2 C15 111.77(15)
C14 P2 Ni1 101.11(11)
C19 P2 Ni1 120.75(11)
C15 P2 Ni1 114.91(10)
C27 P3 C32 102.45(15)
C27 P3 C28 102.77(15)
C32 P3 C28 111.43(15)
C27 P3 Ni2 101.59(11)
C32 P3 Ni2 122.84(11)
C28 P3 Ni2 112.49(11)
C36 P4 C37 101.77(15)
C36 P4 C41 103.08(15)
C37 P4 C41 111.57(15)
C36 P4 Ni2 101.87(11)
C37 P4 Ni2 123.76(11)
C41 P4 Ni2 111.50(11)
C1 N1 C4 108.0(3)
C1 N1 Ni1 126.0(2)
C4 N1 Ni1 126.0(2)
C23 N2 C26 107.8(3)
C23 N2 Ni2 126.1(2)
C26 N2 Ni2 126.0(2)
N1 C1 C2 109.4(3)
N1 C1 C5 116.4(3)
C2 C1 C5 134.0(3)
C1 C2 C3 106.1(3)
C4 C3 C2 107.2(3)
N1 C4 C3 109.3(3)
N1 C4 C14 116.0(3)
C3 C4 C14 134.8(3)
C1 C5 P1 105.8(2)
C7 C6 C8 109.2(3)
C7 C6 C9 110.0(3)
C8 C6 C9 107.7(3)
C7 C6 P1 110.9(2)
C8 C6 P1 104.5(2)
C9 C6 P1 114.4(2)
C11 C10 C13 107.8(3)
C11 C10 C12 108.6(3)
C13 C10 C12 107.9(3)
C11 C10 P1 108.4(2)
C13 C10 P1 110.0(2)
C12 C10 P1 114.0(3)
C4 C14 P2 106.6(2)
C18 C15 C17 107.4(3)
C18 C15 C16 109.1(3)
C17 C15 C16 109.4(3)
C18 C15 P2 110.1(2)
C17 C15 P2 106.3(2)
C16 C15 P2 114.3(2)
C20 C19 C22 109.5(3)
C20 C19 C21 108.9(3)
C22 C19 C21 108.7(3)
C20 C19 P2 110.5(2)
C22 C19 P2 114.8(2)
C21 C19 P2 104.3(2)
N2 C23 C24 109.1(3)
N2 C23 C27 116.7(3)
C24 C23 C27 134.2(3)
C23 C24 C25 106.9(3)
C26 C25 C24 106.9(3)
C25 C26 N2 109.3(3)
C25 C26 C36 135.0(3)
N2 C26 C36 115.8(3)
C23 C27 P3 106.2(2)
C31 C28 C30 109.1(3)
C31 C28 C29 108.2(3)
C30 C28 C29 108.4(3)
C31 C28 P3 108.7(2)
C30 C28 P3 114.4(2)
C29 C28 P3 107.9(2)
C34 C32 C35 108.9(3)
C34 C32 C33 109.8(3)
C35 C32 C33 108.2(3)
C34 C32 P3 110.9(2)
C35 C32 P3 114.4(2)
C33 C32 P3 104.4(2)
C26 C36 P4 107.1(2)
C39 C37 C40 109.0(3)
C39 C37 C38 109.1(3)
C40 C37 C38 108.1(3)
C39 C37 P4 110.7(2)
C40 C37 P4 104.7(2)
C38 C37 P4 115.0(2)
C42 C41 C43 107.1(3)
C42 C41 C44 108.6(3)
C43 C41 C44 109.5(3)
C42 C41 P4 108.2(2)
C43 C41 P4 108.0(2)
C44 C41 P4 115.0(2)
Ni2' Hg' Ni1' 175.056(13)
N1' Ni1' P2' 84.06(8)
N1' Ni1' P1' 83.10(8)
P2' Ni1' P1' 161.56(4)
N1' Ni1' Hg' 172.09(8)
P2' Ni1' Hg' 95.72(3)
P1' Ni1' Hg' 98.80(2)
N2' Ni2' P4' 82.54(8)
N2' Ni2' P3' 81.07(8)
P4' Ni2' P3' 162.65(4)
N2' Ni2' Hg' 177.60(9)
P4' Ni2' Hg' 98.40(3)
P3' Ni2' Hg' 98.20(3)
C5' P1' C6' 102.19(14)
C5' P1' C10' 102.38(14)
C6' P1' C10' 111.02(14)
C5' P1' Ni1' 102.19(10)
C6' P1' Ni1' 123.70(10)
C10' P1' Ni1' 112.01(11)
C14' P2' C15' 101.91(15)
C14' P2' C19' 102.37(16)
C15' P2' C19' 112.31(16)
C14' P2' Ni1' 102.05(11)
C15' P2' Ni1' 123.19(11)
C19' P2' Ni1' 111.57(11)
C27' P3' C32' 101.79(15)
C27' P3' C28' 103.07(15)
C32' P3' C28' 112.44(15)
C27' P3' Ni2' 101.80(11)
C32' P3' Ni2' 124.98(11)
C28' P3' Ni2' 109.43(10)
C36' P4' C37' 102.81(15)
C36' P4' C41' 102.56(15)
C37' P4' C41' 111.94(15)
C36' P4' Ni2' 101.11(11)
C37' P4' Ni2' 120.61(11)
C41' P4' Ni2' 114.49(10)
C4' N1' C1' 106.9(3)
C4' N1' Ni1' 125.5(2)
C1' N1' Ni1' 125.9(2)
C23' N2' C26' 107.7(3)
C23' N2' Ni2' 126.5(2)
C26' N2' Ni2' 125.8(2)
C2' C1' N1' 109.6(3)
C2' C1' C5' 134.9(3)
N1' C1' C5' 115.5(3)
C1' C2' C3' 106.9(3)
C4' C3' C2' 106.3(3)
N1' C4' C3' 110.4(3)
N1' C4' C14' 116.2(3)
C3' C4' C14' 133.3(3)
C1' C5' P1' 107.1(2)
C8' C6' C9' 108.4(3)
C8' C6' C7' 109.7(3)
C9' C6' C7' 107.9(3)
C8' C6' P1' 110.5(2)
C9' C6' P1' 104.9(2)
C7' C6' P1' 115.1(2)
C11' C10' C12' 109.9(3)
C11' C10' C13' 108.4(3)
C12' C10' C13' 107.3(3)
C11' C10' P1' 107.5(2)
C12' C10' P1' 115.1(2)
C13' C10' P1' 108.4(2)
C4' C14' P2' 108.3(2)
C18' C15' C16' 109.8(3)
C18' C15' C17' 107.7(3)
C16' C15' C17' 107.8(3)
C18' C15' P2' 111.6(2)
C16' C15' P2' 104.7(2)
C17' C15' P2' 115.2(2)
C21' C19' C20' 108.5(3)
C21' C19' C22' 107.0(3)
C20' C19' C22' 109.6(3)
C21' C19' P2' 110.8(2)
C20' C19' P2' 115.2(2)
C22' C19' P2' 105.3(2)
N2' C23' C24' 109.5(3)
N2' C23' C27' 115.8(3)
C24' C23' C27' 134.5(3)
C23' C24' C25' 107.0(3)
C26' C25' C24' 106.7(3)
N2' C26' C25' 109.1(3)
N2' C26' C36' 115.6(3)
C25' C26' C36' 135.2(3)
C23' C27' P3' 106.0(2)
C31' C28' C30' 109.4(3)
C31' C28' C29' 107.8(3)
C30' C28' C29' 107.5(3)
C31' C28' P3' 108.4(2)
C30' C28' P3' 113.8(2)
C29' C28' P3' 109.8(2)
C34' C32' C33' 108.8(3)
C34' C32' C35' 108.9(3)
C33' C32' C35' 108.0(3)
C34' C32' P3' 112.0(2)
C33' C32' P3' 104.7(2)
C35' C32' P3' 114.1(2)
C26' C36' P4' 106.5(2)
C39' C37' C38' 108.8(3)
C39' C37' C40' 109.9(3)
C38' C37' C40' 107.9(3)
C39' C37' P4' 110.8(2)
C38' C37' P4' 104.4(2)
C40' C37' P4' 114.7(2)
C42' C41' C44' 108.1(3)
C42' C41' C43' 109.5(3)
C44' C41' C43' 109.2(3)
C42' C41' P4' 109.9(2)
C44' C41' P4' 107.0(2)
C43' C41' P4' 113.0(2)
C82 C81 C86 119.5(4)
C83 C82 C81 120.1(4)
C82 C83 C84 120.4(4)
C85 C84 C83 119.8(4)
C84 C85 C86 119.5(4)
C85 C86 C81 120.7(4)
C96 C91 C92 120.0(4)
C91 C92 C93 120.1(4)
C94 C93 C92 119.9(4)
C93 C94 C95 119.6(4)
C94 C95 C96 120.7(4)
C91 C96 C95 119.8(4)

loop_
_geom_bond_atom_site_label_1
_geom_bond_atom_site_label_2
_geom_bond_distance
Hg Ni1 2.6488(4)
Hg Ni2 2.6491(4)
Ni1 N1 1.922(3)
Ni1 P1 2.2191(9)
Ni1 P2 2.2230(9)
Ni2 N2 1.921(3)
Ni2 P4 2.2174(9)
Ni2 P3 2.2248(9)
P1 C5 1.852(3)
P1 C6 1.880(3)
P1 C10 1.885(4)
P2 C14 1.855(3)
P2 C19 1.875(3)
P2 C15 1.888(3)
P3 C27 1.863(3)
P3 C32 1.884(3)
P3 C28 1.885(3)
P4 C36 1.846(3)
P4 C37 1.882(3)
P4 C41 1.887(3)
N1 C1 1.365(4)
N1 C4 1.367(4)
N2 C23 1.370(4)
N2 C26 1.375(4)
C1 C2 1.386(4)
C1 C5 1.487(4)
C2 C3 1.420(5)
C3 C4 1.374(5)
C4 C14 1.496(5)
C6 C7 1.529(5)
C6 C8 1.537(5)
C6 C9 1.538(5)
C10 C11 1.514(5)
C10 C13 1.528(4)
C10 C12 1.535(5)
C15 C18 1.528(4)
C15 C17 1.533(5)
C15 C16 1.537(4)
C19 C20 1.534(5)
C19 C22 1.537(4)
C19 C21 1.539(5)
C23 C24 1.378(4)
C23 C27 1.484(4)
C24 C25 1.419(5)
C25 C26 1.371(4)
C26 C36 1.497(4)
C28 C31 1.514(5)
C28 C30 1.533(5)
C28 C29 1.533(4)
C32 C34 1.519(5)
C32 C35 1.537(5)
C32 C33 1.540(5)
C37 C39 1.524(4)
C37 C40 1.531(5)
C37 C38 1.536(4)
C41 C42 1.526(5)
C41 C43 1.533(4)
C41 C44 1.535(5)
Hg' Ni2' 2.6322(4)
Hg' Ni1' 2.6379(4)
Ni1' N1' 1.923(3)
Ni1' P2' 2.2280(9)
Ni1' P1' 2.2288(9)
Ni2' N2' 1.915(3)
Ni2' P4' 2.2149(9)
Ni2' P3' 2.2157(9)
P1' C5' 1.847(3)
P1' C6' 1.882(3)
P1' C10' 1.895(3)
P2' C14' 1.858(3)
P2' C15' 1.875(3)
P2' C19' 1.889(3)
P3' C27' 1.855(3)
P3' C32' 1.880(3)
P3' C28' 1.886(3)
P4' C36' 1.854(3)
P4' C37' 1.875(3)
P4' C41' 1.886(3)
N1' C4' 1.368(4)
N1' C1' 1.378(4)
N2' C23' 1.370(4)
N2' C26' 1.377(4)
C1' C2' 1.373(4)
C1' C5' 1.496(4)
C2' C3' 1.421(5)
C3' C4' 1.372(4)
C4' C14' 1.493(4)
C6' C8' 1.524(4)
C6' C9' 1.535(4)
C6' C7' 1.539(4)
C10' C11' 1.530(4)
C10' C12' 1.532(4)
C10' C13' 1.534(4)
C15' C18' 1.524(4)
C15' C16' 1.532(5)
C15' C17' 1.542(4)
C19' C21' 1.522(4)
C19' C20' 1.530(5)
C19' C22' 1.537(5)
C23' C24' 1.371(4)
C23' C27' 1.493(4)
C24' C25' 1.422(5)
C25' C26' 1.377(5)
C26' C36' 1.494(5)
C28' C31' 1.522(5)
C28' C30' 1.527(5)
C28' C29' 1.537(4)
C32' C34' 1.522(4)
C32' C33' 1.529(5)
C32' C35' 1.537(5)
C37' C39' 1.523(5)
C37' C38' 1.533(5)
C37' C40' 1.543(4)
C41' C42' 1.527(4)
C41' C44' 1.527(4)
C41' C43' 1.532(4)
C81 C82 1.370(5)
C81 C86 1.380(5)
C82 C83 1.367(5)
C83 C84 1.382(5)
C84 C85 1.371(5)
C85 C86 1.373(5)
C91 C96 1.362(5)
C91 C92 1.374(6)
C92 C93 1.379(5)
C93 C94 1.364(5)
C94 C95 1.371(5)
C95 C96 1.372(5)

loop_
_geom_torsion_atom_site_label_1
_geom_torsion_atom_site_label_2
_geom_torsion_atom_site_label_3
_geom_torsion_atom_site_label_4
_geom_torsion
Ni2 Hg Ni1 N1 -42.9(19)
Ni2 Hg Ni1 P1 30.3(6)
Ni2 Hg Ni1 P2 -154.4(6)
Ni1 Hg Ni2 N2 21(5)
Ni1 Hg Ni2 P4 -116.5(6)
Ni1 Hg Ni2 P3 63.6(6)
N1 Ni1 P1 C5 24.14(14)
P2 Ni1 P1 C5 42.62(18)
Hg Ni1 P1 C5 -153.21(11)
N1 Ni1 P1 C6 137.60(17)
P2 Ni1 P1 C6 156.08(17)
Hg Ni1 P1 C6 -39.74(15)
N1 Ni1 P1 C10 -85.06(14)
P2 Ni1 P1 C10 -66.58(17)
Hg Ni1 P1 C10 97.60(11)
N1 Ni1 P2 C14 21.24(14)
P1 Ni1 P2 C14 2.84(18)
Hg Ni1 P2 C14 -161.33(12)
N1 Ni1 P2 C19 132.88(16)
P1 Ni1 P2 C19 114.47(17)
Hg Ni1 P2 C19 -49.69(13)
N1 Ni1 P2 C15 -88.36(14)
P1 Ni1 P2 C15 -106.77(16)
Hg Ni1 P2 C15 89.07(12)
N2 Ni2 P3 C27 -20.66(13)
P4 Ni2 P3 C27 -19.38(18)
Hg Ni2 P3 C27 160.06(11)
N2 Ni2 P3 C32 -133.89(16)
P4 Ni2 P3 C32 -132.62(17)
Hg Ni2 P3 C32 46.82(14)
N2 Ni2 P3 C28 88.56(14)
P4 Ni2 P3 C28 89.83(17)
Hg Ni2 P3 C28 -90.73(12)
N2 Ni2 P4 C36 -21.77(14)
P3 Ni2 P4 C36 -23.04(18)
Hg Ni2 P4 C36 157.52(11)
N2 Ni2 P4 C37 -134.81(15)
P3 Ni2 P4 C37 -136.08(16)
Hg Ni2 P4 C37 44.48(13)
N2 Ni2 P4 C41 87.58(14)
P3 Ni2 P4 C41 86.31(17)
Hg Ni2 P4 C41 -93.13(11)
P1 Ni1 N1 C1 -20.6(3)
P2 Ni1 N1 C1 164.9(3)
Hg Ni1 N1 C1 52.9(18)
P1 Ni1 N1 C4 160.5(3)
P2 Ni1 N1 C4 -14.0(3)
Hg Ni1 N1 C4 -125.9(16)
P4 Ni2 N2 C23 -165.4(3)
P3 Ni2 N2 C23 14.3(2)
Hg Ni2 N2 C23 57(5)
P4 Ni2 N2 C26 18.1(2)
P3 Ni2 N2 C26 -162.2(3)
Hg Ni2 N2 C26 -119(5)
C4 N1 C1 C2 0.7(4)
Ni1 N1 C1 C2 -178.3(2)
C4 N1 C1 C5 -175.8(3)
Ni1 N1 C1 C5 5.1(4)
N1 C1 C2 C3 0.0(4)
C5 C1 C2 C3 175.7(4)
C1 C2 C3 C4 -0.8(4)
C1 N1 C4 C3 -1.2(4)
Ni1 N1 C4 C3 177.8(2)
C1 N1 C4 C14 177.8(3)
Ni1 N1 C4 C14 -3.2(4)
C2 C3 C4 N1 1.2(4)
C2 C3 C4 C14 -177.5(4)
N1 C1 C5 P1 17.9(4)
C2 C1 C5 P1 -157.6(4)
C6 P1 C5 C1 -158.3(2)
C10 P1 C5 C1 85.6(2)
Ni1 P1 C5 C1 -28.3(2)
C5 P1 C6 C7 -167.6(2)
C10 P1 C6 C7 -57.7(3)
Ni1 P1 C6 C7 78.8(3)
C5 P1 C6 C8 74.9(3)
C10 P1 C6 C8 -175.2(2)
Ni1 P1 C6 C8 -38.6(3)
C5 P1 C6 C9 -42.5(3)
C10 P1 C6 C9 67.3(3)
Ni1 P1 C6 C9 -156.1(3)
C5 P1 C10 C11 -169.7(2)
C6 P1 C10 C11 81.6(3)
Ni1 P1 C10 C11 -61.7(2)
C5 P1 C10 C13 -52.1(3)
C6 P1 C10 C13 -160.8(2)
Ni1 P1 C10 C13 55.9(3)
C5 P1 C10 C12 69.3(3)
C6 P1 C10 C12 -39.4(3)
Ni1 P1 C10 C12 177.3(2)
N1 C4 C14 P2 22.4(4)
C3 C4 C14 P2 -159.0(4)
C19 P2 C14 C4 -153.4(2)
C15 P2 C14 C4 90.7(2)
Ni1 P2 C14 C4 -28.2(2)
C14 P2 C15 C18 -175.3(2)
C19 P2 C15 C18 75.8(3)
Ni1 P2 C15 C18 -66.6(2)
C14 P2 C15 C17 -59.3(2)
C19 P2 C15 C17 -168.2(2)
Ni1 P2 C15 C17 49.4(2)
C14 P2 C15 C16 61.5(3)
C19 P2 C15 C16 -47.4(3)
Ni1 P2 C15 C16 170.2(2)
C14 P2 C19 C20 -160.3(2)
C15 P2 C19 C20 -51.2(3)
Ni1 P2 C19 C20 88.7(2)
C14 P2 C19 C22 -35.9(3)
C15 P2 C19 C22 73.1(3)
Ni1 P2 C19 C22 -146.9(2)
C14 P2 C19 C21 82.9(2)
C15 P2 C19 C21 -168.0(2)
Ni1 P2 C19 C21 -28.1(3)
C26 N2 C23 C24 0.0(4)
Ni2 N2 C23 C24 -177.0(2)
C26 N2 C23 C27 179.1(3)
Ni2 N2 C23 C27 2.0(4)
N2 C23 C24 C25 -0.2(4)
C27 C23 C24 C25 -179.1(3)
C23 C24 C25 C26 0.4(4)
C24 C25 C26 N2 -0.4(4)
C24 C25 C26 C36 -178.9(3)
C23 N2 C26 C25 0.3(4)
Ni2 N2 C26 C25 177.3(2)
C23 N2 C26 C36 179.1(3)
Ni2 N2 C26 C36 -3.9(4)
N2 C23 C27 P3 -20.8(3)
C24 C23 C27 P3 158.0(3)
C32 P3 C27 C23 154.7(2)
C28 P3 C27 C23 -89.6(2)
Ni2 P3 C27 C23 26.9(2)
C27 P3 C28 C31 168.8(2)
C32 P3 C28 C31 -82.2(3)
Ni2 P3 C28 C31 60.3(3)
C27 P3 C28 C30 -69.1(3)
C32 P3 C28 C30 40.0(3)
Ni2 P3 C28 C30 -177.5(2)
C27 P3 C28 C29 51.6(3)
C32 P3 C28 C29 160.7(2)
Ni2 P3 C28 C29 -56.8(2)
C27 P3 C32 C34 162.0(2)
C28 P3 C32 C34 52.7(3)
Ni2 P3 C32 C34 -85.2(2)
C27 P3 C32 C35 38.3(3)
C28 P3 C32 C35 -71.0(3)
Ni2 P3 C32 C35 151.1(2)
C27 P3 C32 C33 -79.8(2)
C28 P3 C32 C33 171.0(2)
Ni2 P3 C32 C33 33.0(3)
C25 C26 C36 P4 161.6(3)
N2 C26 C36 P4 -16.8(4)
C37 P4 C36 C26 154.5(2)
C41 P4 C36 C26 -89.7(2)
Ni2 P4 C36 C26 25.9(2)
C36 P4 C37 C39 164.7(2)
C41 P4 C37 C39 55.4(3)
Ni2 P4 C37 C39 -82.2(2)
C36 P4 C37 C40 -78.0(2)
C41 P4 C37 C40 172.7(2)
Ni2 P4 C37 C40 35.1(2)
C36 P4 C37 C38 40.5(3)
C41 P4 C37 C38 -68.8(3)
Ni2 P4 C37 C38 153.6(2)
C36 P4 C41 C42 50.9(3)
C37 P4 C41 C42 159.3(2)
Ni2 P4 C41 C42 -57.7(2)
C36 P4 C41 C43 166.5(2)
C37 P4 C41 C43 -85.0(3)
Ni2 P4 C41 C43 57.9(2)
C36 P4 C41 C44 -70.8(3)
C37 P4 C41 C44 37.6(3)
Ni2 P4 C41 C44 -179.4(2)
Ni2' Hg' Ni1' N1' 6.0(6)
Ni2' Hg' Ni1' P2' -81.98(16)
Ni2' Hg' Ni1' P1' 109.43(16)
Ni1' Hg' Ni2' N2' 51(2)
Ni1' Hg' Ni2' P4' 163.87(15)
Ni1' Hg' Ni2' P3' -21.20(17)
N1' Ni1' P1' C5' 13.63(13)
P2' Ni1' P1' C5' 59.84(16)
Hg' Ni1' P1' C5' -158.62(11)
N1' Ni1' P1' C6' 127.45(14)
P2' Ni1' P1' C6' 173.66(14)
Hg' Ni1' P1' C6' -44.80(12)
N1' Ni1' P1' C10' -95.27(13)
P2' Ni1' P1' C10' -49.06(16)
Hg' Ni1' P1' C10' 92.48(11)
N1' Ni1' P2' C14' -6.80(14)
P1' Ni1' P2' C14' -52.90(17)
Hg' Ni1' P2' C14' 165.25(12)
N1' Ni1' P2' C15' -119.87(15)
P1' Ni1' P2' C15' -165.96(15)
Hg' Ni1' P2' C15' 52.18(13)
N1' Ni1' P2' C19' 101.85(14)
P1' Ni1' P2' C19' 55.76(16)
Hg' Ni1' P2' C19' -86.10(12)
N2' Ni2' P3' C27' -24.03(14)
P4' Ni2' P3' C27' -43.40(18)
Hg' Ni2' P3' C27' 153.65(12)
N2' Ni2' P3' C32' -137.67(16)
P4' Ni2' P3' C32' -157.04(17)
Hg' Ni2' P3' C32' 40.01(14)
N2' Ni2' P3' C28' 84.55(14)
P4' Ni2' P3' C28' 65.18(17)
Hg' Ni2' P3' C28' -97.77(11)
N2' Ni2' P4' C36' -22.00(15)
P3' Ni2' P4' C36' -2.71(18)
Hg' Ni2' P4' C36' 160.23(12)
N2' Ni2' P4' C37' -134.25(15)
P3' Ni2' P4' C37' -114.95(17)
Hg' Ni2' P4' C37' 47.99(13)
N2' Ni2' P4' C41' 87.45(15)
P3' Ni2' P4' C41' 106.74(17)
Hg' Ni2' P4' C41' -90.32(12)
P2' Ni1' N1' C4' -4.9(2)
P1' Ni1' N1' C4' 161.8(3)
Hg' Ni1' N1' C4' -93.8(6)
P2' Ni1' N1' C1' -168.1(3)
P1' Ni1' N1' C1' -1.4(2)
Hg' Ni1' N1' C1' 103.0(6)
P4' Ni2' N2' C23' -164.7(3)
P3' Ni2' N2' C23' 21.0(3)
Hg' Ni2' N2' C23' -52(2)
P4' Ni2' N2' C26' 14.6(3)
P3' Ni2' N2' C26' -159.7(3)
Hg' Ni2' N2' C26' 127.7(19)
C4' N1' C1' C2' -0.7(4)
Ni1' N1' C1' C2' 165.1(2)
C4' N1' C1' C5' 178.5(3)
Ni1' N1' C1' C5' -15.8(4)
N1' C1' C2' C3' 0.1(4)
C5' C1' C2' C3' -178.8(3)
C1' C2' C3' C4' 0.5(4)
C1' N1' C4' C3' 1.0(4)
Ni1' N1' C4' C3' -164.8(2)
C1' N1' C4' C14' -175.8(3)
Ni1' N1' C4' C14' 18.4(4)
C2' C3' C4' N1' -0.9(4)
C2' C3' C4' C14' 175.1(3)
C2' C1' C5' P1' -155.3(3)
N1' C1' C5' P1' 25.8(3)
C6' P1' C5' C1' -152.8(2)
C10' P1' C5' C1' 92.1(2)
Ni1' P1' C5' C1' -24.0(2)
C5' P1' C6' C8' -163.6(2)
C10' P1' C6' C8' -55.0(3)
Ni1' P1' C6' C8' 82.6(2)
C5' P1' C6' C9' 79.8(2)
C10' P1' C6' C9' -171.6(2)
Ni1' P1' C6' C9' -34.0(2)
C5' P1' C6' C7' -38.6(3)
C10' P1' C6' C7' 70.0(2)
Ni1' P1' C6' C7' -152.37(18)
C5' P1' C10' C11' -163.2(2)
C6' P1' C10' C11' 88.4(2)
Ni1' P1' C10' C11' -54.4(2)
C5' P1' C10' C12' 73.9(3)
C6' P1' C10' C12' -34.5(3)
Ni1' P1' C10' C12' -177.3(2)
C5' P1' C10' C13' -46.2(2)
C6' P1' C10' C13' -154.6(2)
Ni1' P1' C10' C13' 62.6(2)
N1' C4' C14' P2' -21.9(4)
C3' C4' C14' P2' 162.3(3)
C15' P2' C14' C4' 144.6(2)
C19' P2' C14' C4' -99.1(3)
Ni1' P2' C14' C4' 16.5(2)
C14' P2' C15' C18' 163.9(2)
C19' P2' C15' C18' 55.1(3)
Ni1' P2' C15' C18' -82.9(2)
C14' P2' C15' C16' -77.4(2)
C19' P2' C15' C16' 173.8(2)
Ni1' P2' C15' C16' 35.8(3)
C14' P2' C15' C17' 40.8(3)
C19' P2' C15' C17' -68.1(3)
Ni1' P2' C15' C17' 153.9(2)
C14' P2' C19' C21' 175.9(2)
C15' P2' C19' C21' -75.6(3)
Ni1' P2' C19' C21' 67.4(3)
C14' P2' C19' C20' -60.5(3)
C15' P2' C19' C20' 48.0(3)
Ni1' P2' C19' C20' -169.0(2)
C14' P2' C19' C22' 60.4(2)
C15' P2' C19' C22' 169.0(2)
Ni1' P2' C19' C22' -48.0(2)
C26' N2' C23' C24' -0.4(4)
Ni2' N2' C23' C24' 179.0(2)
C26' N2' C23' C27' 174.7(3)
Ni2' N2' C23' C27' -5.9(4)
N2' C23' C24' C25' 0.1(4)
C27' C23' C24' C25' -173.8(4)
C23' C24' C25' C26' 0.3(4)
C23' N2' C26' C25' 0.6(4)
Ni2' N2' C26' C25' -178.8(2)
C23' N2' C26' C36' -177.5(3)
Ni2' N2' C26' C36' 3.1(4)
C24' C25' C26' N2' -0.5(4)
C24' C25' C26' C36' 177.0(4)
N2' C23' C27' P3' -17.2(4)
C24' C23' C27' P3' 156.3(4)
C32' P3' C27' C23' 157.9(2)
C28' P3' C27' C23' -85.5(3)
Ni2' P3' C27' C23' 28.0(2)
C27' P3' C28' C31' 171.5(2)
C32' P3' C28' C31' -79.7(3)
Ni2' P3' C28' C31' 63.8(2)
C27' P3' C28' C30' -66.5(3)
C32' P3' C28' C30' 42.3(3)
Ni2' P3' C28' C30' -174.3(2)
C27' P3' C28' C29' 54.0(3)
C32' P3' C28' C29' 162.8(2)
Ni2' P3' C28' C29' -53.7(3)
C27' P3' C32' C34' 167.5(2)
C28' P3' C32' C34' 57.9(3)
Ni2' P3' C32' C34' -78.8(3)
C27' P3' C32' C33' -74.8(2)
C28' P3' C32' C33' 175.6(2)
Ni2' P3' C32' C33' 38.9(3)
C27' P3' C32' C35' 43.2(3)
C28' P3' C32' C35' -66.5(3)
Ni2' P3' C32' C35' 156.8(2)
N2' C26' C36' P4' -22.8(4)
C25' C26' C36' P4' 159.7(4)
C37' P4' C36' C26' 154.3(2)
C41' P4' C36' C26' -89.4(2)
Ni2' P4' C36' C26' 29.1(2)
C36' P4' C37' C39' 160.6(2)
C41' P4' C37' C39' 51.2(3)
Ni2' P4' C37' C39' -88.1(2)
C36' P4' C37' C38' -82.5(2)
C41' P4' C37' C38' 168.2(2)
Ni2' P4' C37' C38' 28.9(2)
C36' P4' C37' C40' 35.4(3)
C41' P4' C37' C40' -73.9(3)
Ni2' P4' C37' C40' 146.8(2)
C36' P4' C41' C42' 172.3(2)
C37' P4' C41' C42' -78.2(3)
Ni2' P4' C41' C42' 63.7(2)
C36' P4' C41' C44' 55.2(2)
C37' P4' C41' C44' 164.7(2)
Ni2' P4' C41' C44' -53.4(2)
C36' P4' C41' C43' -65.1(3)
C37' P4' C41' C43' 44.5(3)
Ni2' P4' C41' C43' -173.6(2)
C86 C81 C82 C83 -0.9(6)
C81 C82 C83 C84 0.6(7)
C82 C83 C84 C85 -0.2(7)
C83 C84 C85 C86 0.1(7)
C84 C85 C86 C81 -0.5(7)
C82 C81 C86 C85 0.9(6)
C96 C91 C92 C93 -1.5(7)
C91 C92 C93 C94 0.5(7)
C92 C93 C94 C95 0.1(7)
C93 C94 C95 C96 0.2(7)
C92 C91 C96 C95 1.7(7)
C94 C95 C96 C91 -1.1(7)
